data_4516129
loop_
_publ_author_name
'Konarev, Dmitri V.'
'Kuzmin, Alexey V.'
'Batov, Mikhail S.'
'Khasanov, Salavat S.'
'Otsuka, Akihiro'
'Yamochi, Hideki'
'Kitagawa, Hiroshi'
'Lyubovskaya, Rimma N.'

_publ_section_title
;
 {CpFe<sup>II</sup>(CO)<sub>2</sub>Sn<sup>II</sup>(Macrocycle<sup>&#x2022;3-</sup>)}
 Radicals with Intrinsic Charge Transfer from CpFe(CO)<sub>2</sub> to
 Macrocycles (Cp: Cp or Cp*); Effective Magnetic Coupling between Radical
 Trianionic Macrocycles<sup>&#x2022;3</sup>.
;
_journal_issue 11
_journal_name_full 'ACS omega'
_journal_page_first 14875
_journal_page_last 14888
_journal_paper_doi 10.1021/acsomega.8b02221
_journal_volume 3
_journal_year 2018
_chemical_formula_moiety 'C51 H33 Fe N4 O2 Sn'
_chemical_formula_sum 'C51 H33 Fe N4 O2 Sn'
_chemical_formula_weight 908.35
_space_group_crystal_system triclinic
_space_group_IT_number 2
_space_group_name_Hall '-P 1'
_space_group_name_H-M_alt 'P -1'
_atom_sites_solution_hydrogens geom
_atom_sites_solution_primary dual
_atom_sites_solution_secondary difmap
_audit_creation_date 2018-05-09
_audit_creation_method
;
Olex2 1.2
(compiled 2018.04.26 svn.r3504 for OlexSys, GUI svn.r5492)
;
_cell_angle_alpha 90.824(3)
_cell_angle_beta 91.078(3)
_cell_angle_gamma 97.186(3)
_cell_formula_units_Z 2
_cell_length_a 11.2634(4)
_cell_length_b 11.3120(4)
_cell_length_c 14.9929(5)
_cell_measurement_reflns_used 12837
_cell_measurement_temperature 111(2)
_cell_measurement_theta_max 29.4050
_cell_measurement_theta_min 2.7620
_cell_volume 1894.66(11)
_computing_cell_refinement 'CrysAlisPro 1.171.38.46 (Rigaku OD, 2015)'
_computing_data_collection 'CrysAlisPro 1.171.38.46 (Rigaku OD, 2015)'
_computing_data_reduction 'CrysAlisPro 1.171.38.46 (Rigaku OD, 2015)'
_computing_molecular_graphics 'Olex2 (Dolomanov et al., 2009)'
_computing_publication_material 'Olex2 (Dolomanov et al., 2009)'
_computing_structure_refinement 'ShelXL (Sheldrick, 2015)'
_computing_structure_solution 'ShelXT (Sheldrick, 2015)'
_diffrn_ambient_environment N~2~
_diffrn_ambient_temperature 111(2)
_diffrn_detector 'CCD plate'
_diffrn_detector_area_resol_mean 5.2283
_diffrn_detector_type AtlasS2
_diffrn_measured_fraction_theta_full 0.997
_diffrn_measured_fraction_theta_max 0.894
_diffrn_measurement_details
;
List of Runs (angles in degrees, time in seconds):

  # Type    Start    End  Width  t~exp~   \w     \q     \k     \f   Frames
--------------------------------------------------------------------------
  1  \w     43.00 101.00   1.00   64.00    --   12.05 178.00 -30.00   58
  2  \w    -39.00  31.00   1.00   64.00    --  -12.36  37.00   0.00   70
  3  \w    -25.00  30.00   1.00   64.00    --  -12.36 -99.00  90.00   55
  4  \w    -97.00 -70.00   1.00   64.00    --  -12.36-178.00-150.00   27
  5  \w    -81.00 -51.00   1.00   64.00    --  -12.36 -37.00  90.00   30
  6  \w    -22.00   9.00   1.00   64.00    --  -12.36 -37.00  90.00   31
  7  \w    -89.00  14.00   1.00   64.00    --  -12.36 -37.00   0.00  103
;
_diffrn_measurement_device 'four-circle diffractometer'
_diffrn_measurement_device_type 'Xcalibur, AtlasS2, Gemini'
_diffrn_measurement_method '\w scans'
_diffrn_orient_matrix_type 'CrysAlisPro convention (1999,Acta A55,543-557)'
_diffrn_orient_matrix_UB_11 0.0523972000
_diffrn_orient_matrix_UB_12 0.0391860000
_diffrn_orient_matrix_UB_13 0.0115227000
_diffrn_orient_matrix_UB_21 0.0068703000
_diffrn_orient_matrix_UB_22 -0.0321205000
_diffrn_orient_matrix_UB_23 0.0396673000
_diffrn_orient_matrix_UB_31 0.0352062000
_diffrn_orient_matrix_UB_32 -0.0377686000
_diffrn_orient_matrix_UB_33 -0.0230939000
_diffrn_radiation_monochromator graphite
_diffrn_radiation_probe x-ray
_diffrn_radiation_type MoK\a
_diffrn_radiation_wavelength 0.71073
_diffrn_reflns_av_R_equivalents 0.0196
_diffrn_reflns_av_unetI/netI 0.0295
_diffrn_reflns_Laue_measured_fraction_full 0.997
_diffrn_reflns_Laue_measured_fraction_max 0.894
_diffrn_reflns_limit_h_max 15
_diffrn_reflns_limit_h_min -15
_diffrn_reflns_limit_k_max 15
_diffrn_reflns_limit_k_min -12
_diffrn_reflns_limit_l_max 16
_diffrn_reflns_limit_l_min -20
_diffrn_reflns_number 19054
_diffrn_reflns_point_group_measured_fraction_full 0.997
_diffrn_reflns_point_group_measured_fraction_max 0.894
_diffrn_reflns_theta_full 25.242
_diffrn_reflns_theta_max 29.513
_diffrn_reflns_theta_min 1.815
_diffrn_source 'fine-focus sealed X-ray tube'
_diffrn_source_type 'Enhance (Mo) X-ray Source'
_exptl_absorpt_coefficient_mu 1.093
_exptl_absorpt_correction_T_max 0.892
_exptl_absorpt_correction_T_min 0.822
_exptl_absorpt_correction_type analytical
_exptl_absorpt_process_details
;
CrysAlisPro 1.171.38.46 (Rigaku Oxford Diffraction, 2015)
Analytical numeric absorption correction using a multifaceted crystal
model based on expressions derived by R.C. Clark & J.S. Reid.
(Clark, R. C. & Reid, J. S. (1995). Acta Cryst. A51, 887-897)
Empirical absorption correction using spherical harmonics,
implemented in SCALE3 ABSPACK scaling algorithm.
;
_exptl_crystal_colour 'metallic dark black'
_exptl_crystal_colour_lustre metallic
_exptl_crystal_colour_modifier dark
_exptl_crystal_colour_primary black
_exptl_crystal_density_diffrn 1.592
_exptl_crystal_description irregular
_exptl_crystal_F_000 918
_exptl_crystal_size_max 0.304
_exptl_crystal_size_mid 0.174
_exptl_crystal_size_min 0.146
_refine_diff_density_max 0.497
_refine_diff_density_min -1.338
_refine_diff_density_rms 0.079
_refine_ls_extinction_method none
_refine_ls_goodness_of_fit_ref 1.062
_refine_ls_hydrogen_treatment constr
_refine_ls_matrix_type full
_refine_ls_number_parameters 649
_refine_ls_number_reflns 8958
_refine_ls_number_restraints 356
_refine_ls_restrained_S_all 1.053
_refine_ls_R_factor_all 0.0326
_refine_ls_R_factor_gt 0.0312
_refine_ls_shift/su_max 0.001
_refine_ls_shift/su_mean 0.000
_refine_ls_structure_factor_coef Fsqd
_refine_ls_weighting_details 'w=1/[\s^2^(Fo^2^)+(0.0405P)^2^+1.5666P] where P=(Fo^2^+2Fc^2^)/3'
_refine_ls_weighting_scheme calc
_refine_ls_wR_factor_gt 0.0779
_refine_ls_wR_factor_ref 0.0791
_reflns_Friedel_coverage 0.000
_reflns_number_gt 8716
_reflns_number_total 8958
_reflns_threshold_expression 'I > 2\s(I)'
_cod_data_source_file ao8b02221_si_002.cif
_cod_data_source_block Comp05
_cod_database_code 4516129
_shelx_shelxl_version_number 2016/6
_chemical_oxdiff_formula C51H33N4O2Fe1Sn1
_shelx_space_group_comment
;
The symmetry employed for this shelxl refinement is uniquely defined
by the following loop, which should always be used as a source of
symmetry information in preference to the above space-group names.
They are only intended as comments.
;
_reflns_odcompleteness_completeness 99.86
_reflns_odcompleteness_iscentric 1
_reflns_odcompleteness_theta 26.32
_olex2_refinement_description
;
1. Twinned data refinement
 Scales: 0.6241(8)
 0.3759(8)
2. Fixed Uiso
 At 1.2 times of:
  All C(H) groups
3. Uiso/Uaniso restraints and constraints
C201 \\sim C202 \\sim C203 \\sim C204 \\sim C205 \\sim C301 \\sim C302 \\sim
C303 \\sim C304 \\sim C305: within 1.7A with sigma of 0.004 and sigma for
terminal atoms of 0.008
C139 \\sim C140 \\sim C141 \\sim C142 \\sim C143 \\sim C144 \\sim C145 \\sim
C146 \\sim C147 \\sim C148 \\sim C149 \\sim C150: within 1.7A with sigma of
0.004 and sigma for terminal atoms of 0.008
Uanis(C301) \\sim Ueq, Uanis(C302) \\sim Ueq, Uanis(C303) \\sim Ueq,
Uanis(C304) \\sim Ueq, Uanis(C305) \\sim Ueq: with sigma of 0.01 and sigma for
terminal atoms of 0.02
Uanis(C139) \\sim Ueq, Uanis(C140) \\sim Ueq, Uanis(C141) \\sim Ueq,
Uanis(C142) \\sim Ueq, Uanis(C143) \\sim Ueq, Uanis(C144) \\sim Ueq: with sigma
of 0.01 and sigma for terminal atoms of 0.02
Uanis(Fe3) = Uanis(Fe2)
Uanis(C207) = Uanis(C307)
Uanis(C206) = Uanis(C306)
Uanis(O207) = Uanis(O307)
Uanis(O206) = Uanis(O306)
4. Same fragment restrains
{Fe2, O206, O207, C201, C202, C203, C204, C205, C206, C207} sigma for 1-2:
0.001, 1-3: 0.001
as
{Fe3, O306, O307, C301, C302, C303, C304, C305, C306, C307}
{C139, C140, C141, C142, C143, C144} sigma for 1-2: 0.001, 1-3: 0.001
as
{C145, C146, C147, C148, C149, C150}
5. Others
 Sof(Fe3)=Sof(O306)=Sof(O307)=Sof(C301)=Sof(H301)=Sof(C302)=Sof(H302)=
 Sof(C303)=Sof(H303)=Sof(C304)=Sof(H304)=Sof(C305)=Sof(H305)=Sof(C306)=
 Sof(C307)=1-FVAR(1)
 Sof(Fe2)=Sof(O206)=Sof(O207)=Sof(C201)=Sof(H201)=Sof(C202)=Sof(H202)=
 Sof(C203)=Sof(H203)=Sof(C204)=Sof(H204)=Sof(C205)=Sof(H205)=Sof(C206)=
 Sof(C207)=FVAR(1)
 Sof(C145)=Sof(C146)=Sof(H146)=Sof(C147)=Sof(H147)=Sof(C148)=Sof(H148)=
 Sof(C149)=Sof(H149)=Sof(C150)=Sof(H150)=1-FVAR(2)
 Sof(C139)=Sof(C140)=Sof(H140)=Sof(C141)=Sof(H141)=Sof(C142)=Sof(H142)=
 Sof(C143)=Sof(H143)=Sof(C144)=Sof(H144)=FVAR(2)
6.a Aromatic/amide H refined with riding coordinates:
 C103(H103), C104(H104), C108(H108), C109(H109), C113(H113), C114(H114),
 C118(H118), C119(H119), C122(H122), C123(H123), C124(H124), C125(H125),
 C126(H126), C128(H128), C129(H129), C130(H130), C131(H131), C132(H132),
 C134(H134), C135(H135), C136(H136), C137(H137), C138(H138), C201(H201),
 C202(H202), C203(H203), C204(H204), C205(H205), C140(H140), C141(H141),
 C142(H142), C143(H143), C144(H144), C301(H301), C302(H302), C303(H303),
 C304(H304), C305(H305), C146(H146), C147(H147), C148(H148), C149(H149),
 C150(H150)
;
_olex2_submission_special_instructions 'No special instructions were received'
_oxdiff_exptl_absorpt_empirical_details
;
Empirical correction (ABSPACK) includes:
- Absorption correction using spherical harmonics
- Frame scaling
;
_oxdiff_exptl_absorpt_empirical_full_max 1.048
_oxdiff_exptl_absorpt_empirical_full_min 0.926

loop_
_space_group_symop_operation_xyz
'x, y, z'
'-x, -y, -z'

loop_
_atom_site_label
_atom_site_type_symbol
_atom_site_fract_x
_atom_site_fract_y
_atom_site_fract_z
_atom_site_U_iso_or_equiv
_atom_site_adp_type
_atom_site_occupancy
_atom_site_site_symmetry_order
_atom_site_calc_flag
_atom_site_refinement_flags_posn
_atom_site_refinement_flags_adp
_atom_site_refinement_flags_occupancy
_atom_site_disorder_assembly
_atom_site_disorder_group
Sn1 Sn 0.67684(2) 0.32267(2) 0.25707(2) 0.01704(5) Uani 1 1 d . . . . .
N101 N 0.5738(2) 0.3118(2) 0.37704(17) 0.0181(5) Uani 1 1 d . . . . .
N102 N 0.5075(2) 0.2452(2) 0.19422(16) 0.0155(5) Uani 1 1 d . . . . .
N103 N 0.6948(2) 0.4207(2) 0.13333(17) 0.0175(5) Uani 1 1 d . . . . .
N104 N 0.7559(2) 0.4922(2) 0.31530(16) 0.0163(5) Uani 1 1 d . . . . .
C101 C 0.7040(3) 0.4539(3) 0.4751(2) 0.0176(6) Uani 1 1 d . . . . .
C102 C 0.6175(3) 0.3567(3) 0.4607(2) 0.0193(6) Uani 1 1 d . . . . .
C103 C 0.5510(3) 0.2901(3) 0.5290(2) 0.0251(7) Uani 1 1 d . . . . .
H103 H 0.563199 0.300555 0.590278 0.030 Uiso 1 1 calc R . . . .
C104 C 0.4680(3) 0.2101(3) 0.4881(2) 0.0278(7) Uani 1 1 d . . . . .
H104 H 0.412378 0.156257 0.516273 0.033 Uiso 1 1 calc R . . . .
C105 C 0.4806(3) 0.2227(3) 0.3934(2) 0.0201(6) Uani 1 1 d . . . . .
C106 C 0.4068(3) 0.1590(3) 0.3294(2) 0.0186(6) Uani 1 1 d . . . . .
C107 C 0.4155(3) 0.1749(3) 0.2361(2) 0.0177(6) Uani 1 1 d . . . . .
C108 C 0.3303(3) 0.1239(3) 0.1715(2) 0.0209(6) Uani 1 1 d . . . . .
H108 H 0.259778 0.074741 0.182653 0.025 Uiso 1 1 calc R . . . .
C109 C 0.3709(3) 0.1603(3) 0.0893(2) 0.0213(6) Uani 1 1 d . . . . .
H109 H 0.333050 0.139844 0.034564 0.026 Uiso 1 1 calc R . . . .
C110 C 0.4813(3) 0.2350(3) 0.1030(2) 0.0180(6) Uani 1 1 d . . . . .
C111 C 0.5536(3) 0.2901(3) 0.0354(2) 0.0181(6) Uani 1 1 d . . . . .
C112 C 0.6540(3) 0.3730(3) 0.0504(2) 0.0194(6) Uani 1 1 d . . . . .
C113 C 0.7294(3) 0.4260(3) -0.0172(2) 0.0265(7) Uani 1 1 d . . . . .
H113 H 0.722212 0.408114 -0.077995 0.032 Uiso 1 1 calc R . . . .
C114 C 0.8140(3) 0.5077(3) 0.0228(2) 0.0272(8) Uani 1 1 d . . . . .
H114 H 0.875530 0.554348 -0.005499 0.033 Uiso 1 1 calc R . . . .
C115 C 0.7908(3) 0.5083(3) 0.1169(2) 0.0199(6) Uani 1 1 d . . . . .
C116 C 0.8488(3) 0.5875(3) 0.1798(2) 0.0185(6) Uani 1 1 d . . . . .
C117 C 0.8247(3) 0.5839(3) 0.2721(2) 0.0184(6) Uani 1 1 d . . . . .
C118 C 0.8692(3) 0.6722(3) 0.3351(2) 0.0234(7) Uani 1 1 d . . . . .
H118 H 0.916744 0.743256 0.323240 0.028 Uiso 1 1 calc R . . . .
C119 C 0.8300(3) 0.6348(3) 0.4175(2) 0.0227(7) Uani 1 1 d . . . . .
H119 H 0.846102 0.675819 0.471437 0.027 Uiso 1 1 calc R . . . .
C120 C 0.7608(3) 0.5226(3) 0.4049(2) 0.0177(6) Uani 1 1 d . . . . .
C121 C 0.7368(3) 0.4922(3) 0.56861(19) 0.0175(6) Uani 1 1 d . . . . .
C122 C 0.8553(3) 0.4969(3) 0.60005(19) 0.0223(6) Uani 1 1 d . . . . .
H122 H 0.913881 0.475664 0.562208 0.027 Uiso 1 1 calc R . . . .
C123 C 0.8858(3) 0.5329(3) 0.6871(2) 0.0258(6) Uani 1 1 d . . . . .
H123 H 0.965008 0.537514 0.706961 0.031 Uiso 1 1 calc R . . . .
C124 C 0.7987(3) 0.5622(3) 0.7449(2) 0.0277(7) Uani 1 1 d . . . . .
H124 H 0.819027 0.585404 0.803561 0.033 Uiso 1 1 calc R . . . .
C125 C 0.6817(3) 0.5565(3) 0.7146(2) 0.0275(7) Uani 1 1 d . . . . .
H125 H 0.622891 0.575184 0.753203 0.033 Uiso 1 1 calc R . . . .
C126 C 0.6512(3) 0.5232(3) 0.6273(2) 0.0231(7) Uani 1 1 d . . . . .
H126 H 0.572260 0.521603 0.607469 0.028 Uiso 1 1 calc R . . . .
C127 C 0.3047(3) 0.0726(3) 0.36071(19) 0.0185(6) Uani 1 1 d . . . . .
C128 C 0.1992(3) 0.1141(3) 0.3855(3) 0.0329(8) Uani 1 1 d . . . . .
H128 H 0.192291 0.195126 0.383670 0.039 Uiso 1 1 calc R . . . .
C129 C 0.1028(3) 0.0332(4) 0.4133(3) 0.0372(9) Uani 1 1 d . . . . .
H129 H 0.031898 0.060811 0.429897 0.045 Uiso 1 1 calc R . . . .
C130 C 0.1127(3) -0.0866(3) 0.4162(2) 0.0299(8) Uani 1 1 d . . . . .
H130 H 0.049081 -0.139830 0.435543 0.036 Uiso 1 1 calc R . . . .
C131 C 0.2163(4) -0.1272(3) 0.3904(3) 0.0418(9) Uani 1 1 d . . . . .
H131 H 0.222281 -0.208416 0.390696 0.050 Uiso 1 1 calc R . . . .
C132 C 0.3124(4) -0.0478(3) 0.3638(3) 0.0396(9) Uani 1 1 d . . . . .
H132 H 0.383101 -0.076294 0.347745 0.047 Uiso 1 1 calc R . . . .
C133 C 0.5159(3) 0.2598(3) -0.0591(2) 0.0188(6) Uani 1 1 d . . . . .
C134 C 0.4766(3) 0.3453(3) -0.1151(2) 0.0246(7) Uani 1 1 d . . . . .
H134 H 0.473773 0.422208 -0.093201 0.030 Uiso 1 1 calc R . . . .
C135 C 0.4418(3) 0.3173(3) -0.2030(2) 0.0244(7) Uani 1 1 d . . . . .
H135 H 0.416951 0.375511 -0.239708 0.029 Uiso 1 1 calc R . . . .
C136 C 0.4441(3) 0.2026(3) -0.2361(2) 0.0248(7) Uani 1 1 d . . . . .
H136 H 0.420044 0.183371 -0.294741 0.030 Uiso 1 1 calc R . . . .
C137 C 0.4825(3) 0.1166(3) -0.1811(2) 0.0267(7) Uani 1 1 d . . . . .
H137 H 0.484458 0.039736 -0.203287 0.032 Uiso 1 1 calc R . . . .
C138 C 0.5181(3) 0.1442(3) -0.0933(2) 0.0217(7) Uani 1 1 d . . . . .
H138 H 0.543591 0.085806 -0.057123 0.026 Uiso 1 1 calc R . . . .
Fe2 Fe 0.82068(5) 0.17061(5) 0.26887(4) 0.01750(11) Uani 0.8823(14) 1 d D . P A 1
O206 O 0.6577(3) 0.0203(3) 0.38042(17) 0.0336(6) Uani 0.8823(14) 1 d D . P A 1
O207 O 0.9299(3) 0.2942(3) 0.42686(16) 0.0284(5) Uani 0.8823(14) 1 d D . P A 1
C201 C 0.9845(3) 0.1686(4) 0.2049(3) 0.0311(8) Uani 0.8823(14) 1 d D U P A 1
H201 H 1.058291 0.202495 0.228165 0.037 Uiso 0.8823(14) 1 calc R . P A 1
C202 C 0.9055(4) 0.2282(4) 0.1521(3) 0.0332(8) Uani 0.8823(14) 1 d D U P A 1
H202 H 0.918697 0.307235 0.134734 0.040 Uiso 0.8823(14) 1 calc R . P A 1
C203 C 0.8029(4) 0.1463(4) 0.1306(2) 0.0352(8) Uani 0.8823(14) 1 d D U P A 1
H203 H 0.737069 0.161464 0.096191 0.042 Uiso 0.8823(14) 1 calc R . P A 1
C204 C 0.8195(4) 0.0366(4) 0.1713(3) 0.0334(8) Uani 0.8823(14) 1 d D U P A 1
H204 H 0.765225 -0.032579 0.169038 0.040 Uiso 0.8823(14) 1 calc R . P A 1
C205 C 0.9336(3) 0.0505(3) 0.2164(2) 0.0284(7) Uani 0.8823(14) 1 d D U P A 1
H205 H 0.967526 -0.007870 0.247463 0.034 Uiso 0.8823(14) 1 calc R . P A 1
C206 C 0.7184(3) 0.0806(3) 0.3363(2) 0.0240(7) Uani 0.8823(14) 1 d D . P A 1
C207 C 0.8876(3) 0.2485(3) 0.3649(2) 0.0211(6) Uani 0.8823(14) 1 d D . P A 1
C139 C 0.9364(3) 0.6865(3) 0.1471(3) 0.0206(6) Uani 0.890(5) 1 d D U P B 1
C140 C 0.9009(3) 0.7603(3) 0.0800(2) 0.0229(7) Uani 0.890(5) 1 d D U P B 1
H140 H 0.822609 0.748785 0.057792 0.028 Uiso 0.890(5) 1 calc R . P B 1
C141 C 0.9821(4) 0.8509(3) 0.0463(2) 0.0269(7) Uani 0.890(5) 1 d D U P B 1
H141 H 0.958402 0.897851 0.000481 0.032 Uiso 0.890(5) 1 calc R . P B 1
C142 C 1.0978(4) 0.8714(4) 0.0806(3) 0.0290(7) Uani 0.890(5) 1 d D U P B 1
H142 H 1.151448 0.932319 0.057997 0.035 Uiso 0.890(5) 1 calc R . P B 1
C143 C 1.1335(3) 0.8018(3) 0.1482(3) 0.0283(7) Uani 0.890(5) 1 d D U P B 1
H143 H 1.211132 0.816193 0.171589 0.034 Uiso 0.890(5) 1 calc R . P B 1
C144 C 1.0533(3) 0.7097(3) 0.1815(3) 0.0260(7) Uani 0.890(5) 1 d D U P B 1
H144 H 1.077956 0.663228 0.227301 0.031 Uiso 0.890(5) 1 calc R . P B 1
Fe3 Fe 0.8285(4) 0.1739(3) 0.2272(3) 0.01750(11) Uani 0.1177(14) 1 d D . P A 2
O306 O 0.9828(19) 0.3387(16) 0.1197(10) 0.0336(6) Uani 0.1177(14) 1 d D . P A 2
O307 O 0.6974(16) 0.0652(17) 0.0720(8) 0.0284(5) Uani 0.1177(14) 1 d D . P A 2
C301 C 0.8244(10) 0.0108(6) 0.2926(6) 0.029(3) Uani 0.1177(14) 1 d D U P A 2
H301 H 0.787169 -0.061790 0.270114 0.034 Uiso 0.1177(14) 1 calc R . P A 2
C302 C 0.7690(8) 0.0930(9) 0.3449(5) 0.029(3) Uani 0.1177(14) 1 d D U P A 2
H302 H 0.689751 0.083379 0.362675 0.035 Uiso 0.1177(14) 1 calc R . P A 2
C303 C 0.8553(10) 0.1923(9) 0.3653(4) 0.030(3) Uani 0.1177(14) 1 d D U P A 2
H303 H 0.843406 0.259203 0.399146 0.036 Uiso 0.1177(14) 1 calc R . P A 2
C304 C 0.9636(7) 0.1706(10) 0.3243(6) 0.029(2) Uani 0.1177(14) 1 d D U P A 2
H304 H 1.034936 0.221886 0.325898 0.035 Uiso 0.1177(14) 1 calc R . P A 2
C305 C 0.9443(8) 0.0566(9) 0.2803(7) 0.0285(19) Uani 0.1177(14) 1 d D U P A 2
H305 H 1.000705 0.019743 0.249306 0.034 Uiso 0.1177(14) 1 calc R . P A 2
C306 C 0.9218(9) 0.2715(8) 0.1585(5) 0.0240(7) Uani 0.1177(14) 1 d D . P A 2
C307 C 0.7467(9) 0.1092(8) 0.1320(5) 0.0211(6) Uani 0.1177(14) 1 d D . P A 2
C145 C 0.9234(11) 0.6973(15) 0.145(2) 0.0235(11) Uani 0.110(5) 1 d D U P B 2
C146 C 0.8797(9) 0.8010(14) 0.1155(18) 0.0242(12) Uani 0.110(5) 1 d D U P B 2
H146 H 0.797730 0.805039 0.114164 0.029 Uiso 0.110(5) 1 calc R . P B 2
C147 C 0.9583(12) 0.8983(12) 0.0885(18) 0.0263(12) Uani 0.110(5) 1 d D U P B 2
H147 H 0.928937 0.968512 0.072771 0.032 Uiso 0.110(5) 1 calc R . P B 2
C148 C 1.0797(11) 0.8910(14) 0.085(2) 0.0278(12) Uani 0.110(5) 1 d D U P B 2
H148 H 1.131845 0.956370 0.067439 0.033 Uiso 0.110(5) 1 calc R . P B 2
C149 C 1.1235(10) 0.7869(13) 0.1078(19) 0.0272(12) Uani 0.110(5) 1 d D U P B 2
H149 H 1.204573 0.780447 0.102232 0.033 Uiso 0.110(5) 1 calc R . P B 2
C150 C 1.0462(12) 0.6910(12) 0.1390(19) 0.0251(12) Uani 0.110(5) 1 d D U P B 2
H150 H 1.076748 0.621987 0.156370 0.030 Uiso 0.110(5) 1 calc R . P B 2

loop_
_atom_site_aniso_label
_atom_site_aniso_U_11
_atom_site_aniso_U_22
_atom_site_aniso_U_33
_atom_site_aniso_U_23
_atom_site_aniso_U_13
_atom_site_aniso_U_12
Sn1 0.01692(13) 0.01455(12) 0.01926(9) 0.00265(8) 0.00153(8) 0.00004(5)
N101 0.0171(13) 0.0199(13) 0.0166(12) 0.0028(10) 0.0007(9) -0.0007(10)
N102 0.0140(12) 0.0173(12) 0.0145(11) 0.0018(9) 0.0010(9) -0.0008(10)
N103 0.0208(13) 0.0143(12) 0.0163(12) 0.0014(9) 0.0027(10) -0.0029(10)
N104 0.0157(12) 0.0163(12) 0.0164(12) 0.0035(9) 0.0033(9) -0.0009(10)
C101 0.0168(14) 0.0195(14) 0.0160(14) 0.0026(11) -0.0005(11) 0.0001(11)
C102 0.0179(14) 0.0214(15) 0.0181(14) 0.0050(11) -0.0003(11) 0.0007(12)
C103 0.0273(17) 0.0304(17) 0.0155(14) 0.0068(12) 0.0002(12) -0.0047(13)
C104 0.0317(18) 0.0291(17) 0.0198(15) 0.0071(13) 0.0029(13) -0.0077(14)
C105 0.0205(15) 0.0206(15) 0.0178(14) 0.0045(11) 0.0018(11) -0.0035(12)
C106 0.0188(15) 0.0167(14) 0.0194(14) 0.0035(11) 0.0033(11) -0.0021(11)
C107 0.0182(15) 0.0131(13) 0.0212(14) 0.0028(11) 0.0014(11) -0.0006(11)
C108 0.0200(15) 0.0189(15) 0.0226(15) 0.0009(12) 0.0013(12) -0.0027(12)
C109 0.0224(16) 0.0207(15) 0.0196(15) -0.0003(12) -0.0040(12) -0.0014(12)
C110 0.0194(15) 0.0166(14) 0.0177(14) 0.0008(11) 0.0012(12) 0.0004(12)
C111 0.0202(15) 0.0159(14) 0.0184(14) 0.0003(11) 0.0022(11) 0.0025(12)
C112 0.0260(16) 0.0167(14) 0.0151(13) -0.0002(11) 0.0027(11) 0.0004(12)
C113 0.0327(17) 0.0245(16) 0.0201(15) -0.0022(12) 0.0079(13) -0.0059(13)
C114 0.0335(18) 0.0258(16) 0.0199(15) -0.0010(12) 0.0107(13) -0.0073(13)
C115 0.0214(15) 0.0189(14) 0.0184(14) 0.0007(11) 0.0061(11) -0.0023(12)
C116 0.0221(15) 0.0137(13) 0.0185(14) 0.0024(11) 0.0053(11) -0.0029(11)
C117 0.0206(15) 0.0160(14) 0.0176(14) 0.0036(11) 0.0009(11) -0.0019(12)
C118 0.0275(17) 0.0175(15) 0.0229(16) 0.0018(12) -0.0004(13) -0.0064(13)
C119 0.0272(17) 0.0189(15) 0.0201(15) 0.0013(12) -0.0027(12) -0.0036(13)
C120 0.0164(14) 0.0198(15) 0.0168(14) 0.0012(11) -0.0015(11) 0.0025(12)
C121 0.0215(15) 0.0151(14) 0.0151(13) 0.0020(11) 0.0005(11) -0.0008(11)
C122 0.0187(16) 0.0279(17) 0.0202(13) 0.0048(13) 0.0030(12) 0.0013(12)
C123 0.0269(18) 0.0278(18) 0.0215(14) 0.0084(13) -0.0058(13) -0.0014(12)
C124 0.039(2) 0.0240(17) 0.0184(15) 0.0008(12) -0.0003(14) -0.0017(15)
C125 0.0324(19) 0.0249(17) 0.0251(16) 0.0011(13) 0.0090(14) 0.0018(14)
C126 0.0199(16) 0.0231(16) 0.0270(16) 0.0006(12) 0.0017(12) 0.0050(13)
C127 0.0200(15) 0.0195(14) 0.0137(13) 0.0030(11) -0.0007(11) -0.0064(11)
C128 0.036(2) 0.0257(16) 0.037(2) 0.0024(15) 0.0149(16) 0.0020(14)
C129 0.0253(17) 0.045(2) 0.042(2) 0.0127(17) 0.0151(16) 0.0027(15)
C130 0.0282(17) 0.0372(19) 0.0197(16) 0.0052(13) 0.0028(13) -0.0148(15)
C131 0.051(3) 0.0178(16) 0.055(2) 0.0078(16) 0.017(2) -0.0039(15)
C132 0.034(2) 0.0239(17) 0.062(2) 0.0096(17) 0.0217(19) 0.0037(14)
C133 0.0218(15) 0.0175(14) 0.0163(14) 0.0000(11) 0.0040(11) -0.0009(12)
C134 0.0328(19) 0.0198(16) 0.0213(15) 0.0002(12) 0.0026(13) 0.0036(13)
C135 0.0286(18) 0.0263(17) 0.0191(15) 0.0044(12) -0.0007(12) 0.0059(14)
C136 0.0293(18) 0.0288(18) 0.0145(14) -0.0017(12) 0.0001(12) -0.0024(14)
C137 0.036(2) 0.0188(16) 0.0244(15) -0.0032(13) 0.0012(14) 0.0009(13)
C138 0.0274(17) 0.0177(15) 0.0194(13) 0.0001(11) 0.0009(12) 0.0005(12)
Fe2 0.0194(3) 0.0177(3) 0.0157(3) 0.0003(2) 0.0008(2) 0.00351(15)
O206 0.0447(18) 0.0248(14) 0.0295(13) 0.0055(12) 0.0048(13) -0.0042(11)
O207 0.0286(14) 0.0308(14) 0.0246(12) -0.0012(11) -0.0018(11) -0.0004(10)
C201 0.0304(17) 0.0350(17) 0.0292(17) -0.0056(14) 0.0099(14) 0.0089(14)
C202 0.0415(19) 0.0361(18) 0.0257(16) 0.0062(14) 0.0165(14) 0.0160(16)
C203 0.0414(19) 0.048(2) 0.0200(14) -0.0064(15) 0.0028(15) 0.0200(16)
C204 0.0347(17) 0.0380(18) 0.0277(17) -0.0154(14) 0.0023(14) 0.0069(15)
C205 0.0349(16) 0.0286(15) 0.0228(14) -0.0031(13) 0.0033(13) 0.0090(13)
C206 0.029(2) 0.0194(17) 0.0236(15) -0.0024(14) 0.0003(15) 0.0030(13)
C207 0.0165(16) 0.0221(18) 0.0249(15) 0.0044(14) 0.0005(13) 0.0030(11)
C139 0.0275(14) 0.0150(12) 0.0181(12) 0.0029(11) 0.0046(12) -0.0033(11)
C140 0.0310(14) 0.0165(13) 0.0198(13) 0.0011(11) 0.0029(12) -0.0032(11)
C141 0.0404(15) 0.0178(13) 0.0207(14) 0.0030(11) 0.0052(12) -0.0048(12)
C142 0.0364(15) 0.0226(14) 0.0252(14) -0.0007(13) 0.0120(13) -0.0088(12)
C143 0.0293(14) 0.0238(13) 0.0291(15) -0.0024(12) 0.0084(12) -0.0076(12)
C144 0.0293(14) 0.0214(13) 0.0257(14) 0.0034(12) 0.0036(12) -0.0038(11)
Fe3 0.0194(3) 0.0177(3) 0.0157(3) 0.0003(2) 0.0008(2) 0.00351(15)
O306 0.0447(18) 0.0248(14) 0.0295(13) 0.0055(12) 0.0048(13) -0.0042(11)
O307 0.0286(14) 0.0308(14) 0.0246(12) -0.0012(11) -0.0018(11) -0.0004(10)
C301 0.031(4) 0.029(4) 0.027(4) 0.004(4) -0.007(4) 0.010(4)
C302 0.032(4) 0.031(4) 0.027(4) 0.006(4) -0.008(4) 0.012(4)
C303 0.033(4) 0.030(4) 0.028(4) 0.006(4) -0.007(4) 0.013(4)
C304 0.033(4) 0.030(4) 0.027(4) 0.005(4) -0.008(4) 0.011(4)
C305 0.032(3) 0.029(3) 0.025(3) 0.003(3) -0.006(3) 0.011(3)
C306 0.029(2) 0.0194(17) 0.0236(15) -0.0024(14) 0.0003(15) 0.0030(13)
C307 0.0165(16) 0.0221(18) 0.0249(15) 0.0044(14) 0.0005(13) 0.0030(11)
C145 0.029(2) 0.018(2) 0.021(2) 0.0021(19) 0.004(2) -0.0042(19)
C146 0.033(2) 0.017(2) 0.021(2) 0.0021(19) 0.005(2) -0.004(2)
C147 0.035(2) 0.019(2) 0.023(2) 0.002(2) 0.007(2) -0.005(2)
C148 0.035(2) 0.021(2) 0.025(2) 0.001(2) 0.008(2) -0.007(2)
C149 0.032(2) 0.022(2) 0.026(2) 0.001(2) 0.008(2) -0.007(2)
C150 0.029(2) 0.020(2) 0.024(2) 0.001(2) 0.006(2) -0.0047(19)

loop_
_atom_type_symbol
_atom_type_description
_atom_type_scat_dispersion_real
_atom_type_scat_dispersion_imag
_atom_type_scat_source
C C 0.0033 0.0016 'International Tables Vol C Tables 4.2.6.8 and 6.1.1.4'
H H 0.0000 0.0000 'International Tables Vol C Tables 4.2.6.8 and 6.1.1.4'
Fe Fe 0.3463 0.8444 'International Tables Vol C Tables 4.2.6.8 and 6.1.1.4'
N N 0.0061 0.0033 'International Tables Vol C Tables 4.2.6.8 and 6.1.1.4'
O O 0.0106 0.0060 'International Tables Vol C Tables 4.2.6.8 and 6.1.1.4'
Sn Sn -0.6537 1.4246 'International Tables Vol C Tables 4.2.6.8 and 6.1.1.4'

loop_
_exptl_crystal_face_index_h
_exptl_crystal_face_index_k
_exptl_crystal_face_index_l
_exptl_crystal_face_perp_dist
0 -1 1 0.0552
1 0 0 0.0520
0 1 0 0.0613
0 0 0 0.0836
-1 0 0 0.1130
-1 0 1 0.0910
0 -1 0 0.0848
0 0 -1 0.0856

loop_
_geom_angle_atom_site_label_1
_geom_angle_atom_site_label_2
_geom_angle_atom_site_label_3
_geom_angle
N101 Sn1 N102 83.49(9)
N101 Sn1 N103 140.63(8)
N101 Sn1 N104 83.45(9)
N101 Sn1 Fe2 106.98(7)
N101 Sn1 Fe3 120.47(11)
N102 Sn1 Fe2 111.00(7)
N102 Sn1 Fe3 106.36(11)
N103 Sn1 N102 82.69(9)
N103 Sn1 Fe2 112.39(7)
N103 Sn1 Fe3 98.79(11)
N104 Sn1 N102 138.50(7)
N104 Sn1 N103 82.94(9)
N104 Sn1 Fe2 110.48(7)
N104 Sn1 Fe3 114.22(11)
C102 N101 Sn1 124.3(2)
C105 N101 Sn1 124.3(2)
C105 N101 C102 106.5(2)
C107 N102 Sn1 125.8(2)
C107 N102 C110 106.3(2)
C110 N102 Sn1 126.63(19)
C112 N103 Sn1 123.8(2)
C112 N103 C115 106.6(2)
C115 N103 Sn1 123.2(2)
C117 N104 Sn1 126.9(2)
C120 N104 Sn1 126.0(2)
C120 N104 C117 106.6(2)
C102 C101 C120 123.6(3)
C102 C101 C121 118.5(3)
C120 C101 C121 117.8(3)
N101 C102 C103 108.5(3)
C101 C102 N101 125.6(3)
C101 C102 C103 125.8(3)
C102 C103 H103 126.1
C104 C103 C102 107.8(3)
C104 C103 H103 126.1
C103 C104 H104 125.9
C103 C104 C105 108.1(3)
C105 C104 H104 125.9
N101 C105 C104 109.1(3)
C106 C105 N101 126.1(3)
C106 C105 C104 124.7(3)
C105 C106 C107 124.9(3)
C105 C106 C127 118.2(3)
C107 C106 C127 116.8(3)
N102 C107 C106 125.2(3)
N102 C107 C108 109.6(3)
C108 C107 C106 125.1(3)
C107 C108 H108 126.3
C109 C108 C107 107.4(3)
C109 C108 H108 126.3
C108 C109 H109 126.2
C108 C109 C110 107.6(3)
C110 C109 H109 126.2
N102 C110 C109 109.0(3)
N102 C110 C111 125.2(3)
C111 C110 C109 125.8(3)
C110 C111 C133 117.2(3)
C112 C111 C110 124.9(3)
C112 C111 C133 117.9(3)
N103 C112 C113 109.2(3)
C111 C112 N103 125.6(3)
C111 C112 C113 125.2(3)
C112 C113 H113 126.0
C114 C113 C112 108.0(3)
C114 C113 H113 126.0
C113 C114 H114 126.2
C113 C114 C115 107.5(3)
C115 C114 H114 126.2
N103 C115 C114 108.5(3)
C116 C115 N103 125.7(3)
C116 C115 C114 125.6(3)
C115 C116 C117 123.9(3)
C115 C116 C139 117.8(3)
C115 C116 C145 116.9(14)
C117 C116 C139 118.3(3)
C117 C116 C145 118.1(15)
N104 C117 C116 126.0(3)
N104 C117 C118 109.0(3)
C118 C117 C116 125.0(3)
C117 C118 H118 126.1
C119 C118 C117 107.8(3)
C119 C118 H118 126.1
C118 C119 H119 126.4
C118 C119 C120 107.2(3)
C120 C119 H119 126.4
N104 C120 C101 126.4(3)
N104 C120 C119 109.3(3)
C119 C120 C101 124.3(3)
C122 C121 C101 120.5(3)
C126 C121 C101 121.2(3)
C126 C121 C122 118.2(3)
C121 C122 H122 119.8
C123 C122 C121 120.5(3)
C123 C122 H122 119.8
C122 C123 H123 119.8
C122 C123 C124 120.3(4)
C124 C123 H123 119.8
C123 C124 H124 120.3
C125 C124 C123 119.4(3)
C125 C124 H124 120.3
C124 C125 H125 119.7
C124 C125 C126 120.5(3)
C126 C125 H125 119.7
C121 C126 H126 119.5
C125 C126 C121 121.0(3)
C125 C126 H126 119.5
C128 C127 C106 119.5(3)
C132 C127 C106 121.5(3)
C132 C127 C128 119.0(3)
C127 C128 H128 120.2
C127 C128 C129 119.6(3)
C129 C128 H128 120.2
C128 C129 H129 119.8
C130 C129 C128 120.4(3)
C130 C129 H129 119.8
C129 C130 H130 120.1
C131 C130 C129 119.7(3)
C131 C130 H130 120.1
C130 C131 H131 119.8
C130 C131 C132 120.3(4)
C132 C131 H131 119.8
C127 C132 C131 121.0(4)
C127 C132 H132 119.5
C131 C132 H132 119.5
C134 C133 C111 121.0(3)
C134 C133 C138 118.5(3)
C138 C133 C111 120.5(3)
C133 C134 H134 119.5
C135 C134 C133 121.0(3)
C135 C134 H134 119.5
C134 C135 H135 120.0
C136 C135 C134 120.0(3)
C136 C135 H135 120.0
C135 C136 H136 120.2
C135 C136 C137 119.6(3)
C137 C136 H136 120.2
C136 C137 H137 119.6
C138 C137 C136 120.7(3)
C138 C137 H137 119.6
C133 C138 H138 119.9
C137 C138 C133 120.2(3)
C137 C138 H138 119.9
C201 Fe2 Sn1 128.22(11)
C201 Fe2 C205 38.72(14)
C202 Fe2 Sn1 92.15(11)
C202 Fe2 C201 39.66(15)
C202 Fe2 C203 39.68(17)
C202 Fe2 C204 66.41(16)
C202 Fe2 C205 66.10(14)
C203 Fe2 Sn1 87.90(12)
C203 Fe2 C201 66.45(16)
C203 Fe2 C205 66.63(15)
C204 Fe2 Sn1 120.23(12)
C204 Fe2 C201 65.90(15)
C204 Fe2 C203 39.80(16)
C204 Fe2 C205 39.66(15)
C205 Fe2 Sn1 154.25(11)
C206 Fe2 Sn1 90.30(12)
C206 Fe2 C201 141.21(16)
C206 Fe2 C202 156.88(17)
C206 Fe2 C203 117.54(16)
C206 Fe2 C204 92.63(16)
C206 Fe2 C205 104.44(15)
C206 Fe2 C207 91.09(14)
C207 Fe2 Sn1 89.10(11)
C207 Fe2 C201 93.62(15)
C207 Fe2 C202 111.92(16)
C207 Fe2 C203 151.21(14)
C207 Fe2 C204 150.38(15)
C207 Fe2 C205 111.20(15)
Fe2 C201 H201 124.8
C202 C201 Fe2 69.6(2)
C202 C201 H201 125.5
C205 C201 Fe2 71.7(2)
C205 C201 H201 125.5
C205 C201 C202 109.1(4)
Fe2 C202 H202 124.5
C201 C202 Fe2 70.7(2)
C201 C202 H202 125.9
C203 C202 Fe2 70.4(2)
C203 C202 C201 108.1(4)
C203 C202 H202 125.9
Fe2 C203 H203 125.2
C202 C203 Fe2 69.9(2)
C202 C203 H203 126.4
C202 C203 C204 107.2(4)
C204 C203 Fe2 70.1(2)
C204 C203 H203 126.4
Fe2 C204 H204 124.2
C203 C204 Fe2 70.1(2)
C203 C204 H204 125.7
C203 C204 C205 108.5(3)
C205 C204 Fe2 71.5(2)
C205 C204 H204 125.7
Fe2 C205 H205 126.8
C201 C205 Fe2 69.5(2)
C201 C205 C204 107.1(3)
C201 C205 H205 126.4
C204 C205 Fe2 68.81(19)
C204 C205 H205 126.4
O206 C206 Fe2 176.7(4)
O207 C207 Fe2 177.7(3)
C140 C139 C116 119.4(3)
C144 C139 C116 122.5(3)
C144 C139 C140 118.1(3)
C139 C140 H140 119.8
C141 C140 C139 120.5(3)
C141 C140 H140 119.8
C140 C141 H141 119.8
C142 C141 C140 120.4(3)
C142 C141 H141 119.8
C141 C142 H142 120.0
C143 C142 C141 120.0(3)
C143 C142 H142 120.0
C142 C143 H143 120.0
C142 C143 C144 120.0(4)
C144 C143 H143 120.0
C139 C144 H144 119.5
C143 C144 C139 120.9(4)
C143 C144 H144 119.5
C301 Fe3 Sn1 123.0(3)
C301 Fe3 C305 38.73(14)
C302 Fe3 Sn1 86.1(3)
C302 Fe3 C301 39.66(15)
C302 Fe3 C303 39.68(17)
C302 Fe3 C304 66.41(17)
C302 Fe3 C305 66.10(15)
C303 Fe3 Sn1 82.0(3)
C303 Fe3 C301 66.45(16)
C303 Fe3 C305 66.63(15)
C304 Fe3 Sn1 115.7(3)
C304 Fe3 C301 65.90(15)
C304 Fe3 C303 39.80(16)
C304 Fe3 C305 39.66(15)
C305 Fe3 Sn1 148.0(3)
C306 Fe3 Sn1 95.1(4)
C306 Fe3 C301 141.21(17)
C306 Fe3 C302 156.88(17)
C306 Fe3 C303 117.53(17)
C306 Fe3 C304 92.62(16)
C306 Fe3 C305 104.44(16)
C306 Fe3 C307 91.10(15)
C307 Fe3 Sn1 93.2(3)
C307 Fe3 C301 93.62(15)
C307 Fe3 C302 111.92(17)
C307 Fe3 C303 151.22(15)
C307 Fe3 C304 150.39(17)
C307 Fe3 C305 111.21(16)
Fe3 C301 H301 124.8
C302 C301 Fe3 69.6(2)
C302 C301 H301 125.5
C305 C301 Fe3 71.7(2)
C305 C301 H301 125.5
C305 C301 C302 109.1(4)
Fe3 C302 H302 124.5
C301 C302 Fe3 70.7(2)
C301 C302 H302 125.9
C303 C302 Fe3 70.4(2)
C303 C302 C301 108.1(4)
C303 C302 H302 125.9
Fe3 C303 H303 125.2
C302 C303 Fe3 69.9(2)
C302 C303 H303 126.4
C302 C303 C304 107.2(4)
C304 C303 Fe3 70.1(2)
C304 C303 H303 126.4
Fe3 C304 H304 124.2
C303 C304 Fe3 70.1(2)
C303 C304 H304 125.7
C303 C304 C305 108.5(4)
C305 C304 Fe3 71.5(2)
C305 C304 H304 125.7
Fe3 C305 H305 126.8
C301 C305 Fe3 69.5(2)
C301 C305 C304 107.1(3)
C301 C305 H305 126.4
C304 C305 Fe3 68.8(2)
C304 C305 H305 126.4
O306 C306 Fe3 175.3(10)
O307 C307 Fe3 177.6(14)
C146 C145 C116 125.9(9)
C150 C145 C116 115.9(9)
C150 C145 C146 118.1(3)
C145 C146 H146 119.8
C147 C146 C145 120.4(4)
C147 C146 H146 119.8
C146 C147 H147 119.8
C148 C147 C146 120.4(4)
C148 C147 H147 119.8
C147 C148 H148 120.0
C149 C148 C147 120.0(3)
C149 C148 H148 120.0
C148 C149 H149 120.0
C148 C149 C150 120.0(4)
C150 C149 H149 120.0
C145 C150 H150 119.6
C149 C150 C145 120.9(4)
C149 C150 H150 119.6

loop_
_geom_bond_atom_site_label_1
_geom_bond_atom_site_label_2
_geom_bond_distance
Sn1 N101 2.155(2)
Sn1 N102 2.188(2)
Sn1 N103 2.175(2)
Sn1 N104 2.175(3)
Sn1 Fe2 2.5119(6)
Sn1 Fe3 2.584(4)
N101 C102 1.403(4)
N101 C105 1.390(4)
N102 C107 1.390(4)
N102 C110 1.394(4)
N103 C112 1.395(4)
N103 C115 1.400(4)
N104 C117 1.390(4)
N104 C120 1.380(4)
C101 C102 1.387(4)
C101 C120 1.430(4)
C101 C121 1.487(4)
C102 C103 1.445(4)
C103 H103 0.9300
C103 C104 1.349(5)
C104 H104 0.9300
C104 C105 1.437(4)
C105 C106 1.389(4)
C106 C107 1.417(4)
C106 C127 1.499(4)
C107 C108 1.415(4)
C108 H108 0.9300
C108 C109 1.374(4)
C109 H109 0.9300
C109 C110 1.423(4)
C110 C111 1.415(4)
C111 C112 1.389(4)
C111 C133 1.494(4)
C112 C113 1.425(4)
C113 H113 0.9300
C113 C114 1.366(5)
C114 H114 0.9300
C114 C115 1.440(4)
C115 C116 1.387(4)
C116 C117 1.415(4)
C116 C139 1.491(4)
C116 C145 1.516(10)
C117 C118 1.404(4)
C118 H118 0.9300
C118 C119 1.373(4)
C119 H119 0.9300
C119 C120 1.413(4)
C121 C122 1.402(5)
C121 C126 1.391(4)
C122 H122 0.9300
C122 C123 1.386(4)
C123 H123 0.9300
C123 C124 1.388(5)
C124 H124 0.9300
C124 C125 1.379(5)
C125 H125 0.9300
C125 C126 1.382(5)
C126 H126 0.9300
C127 C128 1.387(5)
C127 C132 1.377(5)
C128 H128 0.9300
C128 C129 1.403(5)
C129 H129 0.9300
C129 C130 1.375(5)
C130 H130 0.9300
C130 C131 1.366(6)
C131 H131 0.9300
C131 C132 1.386(5)
C132 H132 0.9300
C133 C134 1.398(5)
C133 C138 1.401(5)
C134 H134 0.9300
C134 C135 1.389(4)
C135 H135 0.9300
C135 C136 1.385(5)
C136 H136 0.9300
C136 C137 1.389(5)
C137 H137 0.9300
C137 C138 1.388(4)
C138 H138 0.9300
Fe2 C201 2.098(3)
Fe2 C202 2.083(4)
Fe2 C203 2.090(4)
Fe2 C204 2.090(4)
Fe2 C205 2.126(3)
Fe2 C206 1.779(3)
Fe2 C207 1.782(3)
O206 C206 1.133(4)
O207 C207 1.124(4)
C201 H201 0.9300
C201 C202 1.418(5)
C201 C205 1.401(5)
C202 H202 0.9300
C202 C203 1.417(6)
C203 H203 0.9300
C203 C204 1.423(6)
C204 H204 0.9300
C204 C205 1.431(5)
C205 H205 0.9300
C139 C140 1.400(5)
C139 C144 1.398(5)
C140 H140 0.9300
C140 C141 1.393(5)
C141 H141 0.9300
C141 C142 1.382(6)
C142 H142 0.9300
C142 C143 1.377(6)
C143 H143 0.9300
C143 C144 1.396(4)
C144 H144 0.9300
Fe3 C301 2.098(4)
Fe3 C302 2.083(4)
Fe3 C303 2.090(4)
Fe3 C304 2.090(4)
Fe3 C305 2.126(4)
Fe3 C306 1.779(3)
Fe3 C307 1.782(3)
O306 C306 1.134(4)
O307 C307 1.124(4)
C301 H301 0.9300
C301 C302 1.418(6)
C301 C305 1.401(5)
C302 H302 0.9300
C302 C303 1.416(6)
C303 H303 0.9300
C303 C304 1.423(6)
C304 H304 0.9300
C304 C305 1.431(5)
C305 H305 0.9300
C145 C146 1.401(5)
C145 C150 1.398(6)
C146 H146 0.9300
C146 C147 1.393(5)
C147 H147 0.9300
C147 C148 1.382(6)
C148 H148 0.9300
C148 C149 1.377(6)
C149 H149 0.9300
C149 C150 1.396(5)
C150 H150 0.9300

loop_
_exptl_oxdiff_crystal_face_indexfrac_h
_exptl_oxdiff_crystal_face_indexfrac_k
_exptl_oxdiff_crystal_face_indexfrac_l
_exptl_oxdiff_crystal_face_x
_exptl_oxdiff_crystal_face_y
_exptl_oxdiff_crystal_face_z
0.0004 -0.9974 0.9983 -0.0276 0.0716 0.0146
1.0001 -0.0003 -0.0010 0.0524 0.0068 0.0352
0.0003 0.9970 -0.0006 0.0391 -0.0320 -0.0376
-0.4000 0.2993 -0.0995 -0.0104 -0.0163 -0.0231
-1.0001 0.0003 0.0010 -0.0524 -0.0068 -0.0352
-0.9494 -0.0499 0.9987 -0.0402 0.0347 -0.0546
-0.0003 -0.9970 0.0006 -0.0391 0.0320 0.0376
0.2993 -0.2988 -0.9978 -0.0075 -0.0279 0.0449

loop_
_twin_individual_id
_twin_individual_mass_fraction_refined
1 0.6241(8)
2 0.3759(8)
